data_4066380
loop_
_publ_author_name
'Sixt, Torsten'
'Sieger, Monika'
'Krafft, Michael J.'
'Bubrin, Denis'
'Fiedler, Jan'
'Kaim, Wolfgang'

_publ_section_title
;
 Ambi-Valence Taken Literally: Ruthenium vs Iron Oxidation in
 (1,1&#x2032;-Diphosphinoferrocene)ruthenium(II) Hydride and Chloride
 Complexes as Deduced from Spectroelectrochemistry of the Heterodimetallic
 &#x201C;Mixed-Valent&#x201D; Intermediates&#x2020;
;
_journal_issue 21
_journal_name_full Organometallics
_journal_page_first 5511
_journal_paper_doi 10.1021/om1004258
_journal_volume 29
_journal_year 2010
_chemical_formula_moiety 'C32 H50 Cl Fe P2 Ru, F6 P'
_chemical_formula_sum 'C32 H50 Cl F6 Fe P3 Ru'
_chemical_formula_weight 834.00
_chemical_name_systematic
; 
 ? 
;
_space_group_IT_number 7
_symmetry_cell_setting monoclinic
_symmetry_space_group_name_Hall 'P -2yc'
_symmetry_space_group_name_H-M 'P 1 c 1'
_atom_sites_solution_hydrogens geom
_atom_sites_solution_primary direct
_atom_sites_solution_secondary difmap
_audit_creation_method SHELXL-97
_cell_angle_alpha 90.00
_cell_angle_beta 105.778(7)
_cell_angle_gamma 90.00
_cell_formula_units_Z 4
_cell_length_a 14.3260(12)
_cell_length_b 11.9585(13)
_cell_length_c 20.7019(18)
_cell_measurement_reflns_used 74
_cell_measurement_temperature 173(2)
_cell_measurement_theta_max 12.5
_cell_measurement_theta_min 5
_cell_volume 3413.0(6)
_computing_cell_refinement 'Siemens XSCANS'
_computing_data_collection 'Siemens XSCANS'
_computing_data_reduction 'Siemens SHELXTL'
_computing_structure_refinement 'SHELXL-97 (Sheldrick, 1997)'
_computing_structure_solution 'SHELXS-97 (Sheldrick, 1990)'
_diffrn_ambient_temperature 173(2)
_diffrn_measured_fraction_theta_full 0.998
_diffrn_measured_fraction_theta_max 0.998
_diffrn_radiation_monochromator graphite
_diffrn_radiation_source 'fine-focus sealed tube'
_diffrn_radiation_type MoK\a
_diffrn_radiation_wavelength 0.71073
_diffrn_reflns_av_R_equivalents 0.0447
_diffrn_reflns_av_sigmaI/netI 0.0835
_diffrn_reflns_limit_h_max 19
_diffrn_reflns_limit_h_min -2
_diffrn_reflns_limit_k_max 16
_diffrn_reflns_limit_k_min -1
_diffrn_reflns_limit_l_max 27
_diffrn_reflns_limit_l_min -28
_diffrn_reflns_number 11027
_diffrn_reflns_theta_full 29.01
_diffrn_reflns_theta_max 29.01
_diffrn_reflns_theta_min 1.99
_diffrn_standards_interval_count 298
_diffrn_standards_number 2
_exptl_absorpt_coefficient_mu 1.142
_exptl_absorpt_correction_T_max 1.000
_exptl_absorpt_correction_T_min 0.898
_exptl_absorpt_correction_type psi-scan
_exptl_absorpt_process_details '(North et al., 1968)'
_exptl_crystal_colour orange
_exptl_crystal_density_diffrn 1.623
_exptl_crystal_density_method 'not measured'
_exptl_crystal_description rod
_exptl_crystal_F_000 1712
_exptl_crystal_size_max 0.5
_exptl_crystal_size_mid 0.4
_exptl_crystal_size_min 0.1
_refine_diff_density_max 2.982
_refine_diff_density_min -2.983
_refine_diff_density_rms 0.169
_refine_ls_abs_structure_details 'Flack H D (1983), Acta Cryst. A39, 876-881'
_refine_ls_abs_structure_Flack 0.02(3)
_refine_ls_extinction_method none
_refine_ls_goodness_of_fit_ref 1.009
_refine_ls_hydrogen_treatment constr
_refine_ls_matrix_type full
_refine_ls_number_parameters 793
_refine_ls_number_reflns 10115
_refine_ls_number_restraints 8
_refine_ls_restrained_S_all 1.009
_refine_ls_R_factor_all 0.0994
_refine_ls_R_factor_gt 0.0730
_refine_ls_shift/su_max 0.000
_refine_ls_shift/su_mean 0.000
_refine_ls_structure_factor_coef Fsqd
_refine_ls_weighting_details 'calc w=1/[\s^2^(Fo^2^)+(0.1268P)^2^+3.4872P] where P=(Fo^2^+2Fc^2^)/3'
_refine_ls_weighting_scheme calc
_refine_ls_wR_factor_gt 0.1750
_refine_ls_wR_factor_ref 0.1943
_reflns_number_gt 7824
_reflns_number_total 10115
_reflns_threshold_expression >2sigma(I)
_cod_data_source_file om1004258_si_003.cif
_cod_data_source_block rudi
_cod_original_sg_symbol_H-M 'P c'
_cod_database_code 4066380

loop_
_symmetry_equiv_pos_as_xyz
'x, y, z'
'x, -y, z+1/2'

loop_
_atom_site_label
_atom_site_type_symbol
_atom_site_fract_x
_atom_site_fract_y
_atom_site_fract_z
_atom_site_U_iso_or_equiv
_atom_site_adp_type
_atom_site_occupancy
_atom_site_symmetry_multiplicity
_atom_site_calc_flag
_atom_site_refinement_flags
Ru1 Ru 0.47747(5) 0.96569(6) 0.43915(4) 0.01452(17) Uani 1 1 d .
Ru2 Ru 0.98207(5) 0.69730(6) 0.44707(4) 0.01525(17) Uani 1 1 d .
Fe1 Fe 0.71353(11) 1.14389(13) 0.59016(7) 0.0185(3) Uani 1 1 d .
Fe2 Fe 1.21359(11) 0.49984(12) 0.58623(7) 0.0170(3) Uani 1 1 d .
Cl1 Cl 0.62927(18) 0.8736(2) 0.48616(12) 0.0210(5) Uani 1 1 d .
Cl2 Cl 1.13896(18) 0.7770(2) 0.49258(12) 0.0209(5) Uani 1 1 d .
P1 P 0.56901(19) 1.1276(2) 0.42577(12) 0.0161(5) Uani 1 1 d .
P2 P 0.49024(19) 0.9979(2) 0.55752(12) 0.0140(5) Uani 1 1 d .
P3 P 0.6153(3) 1.5170(3) 0.67399(18) 0.0331(7) Uani 1 1 d .
P4 P 1.05912(19) 0.5287(2) 0.42550(12) 0.0158(5) Uani 1 1 d .
P5 P 0.99818(18) 0.6556(2) 0.56520(12) 0.0155(5) Uani 1 1 d .
P6 P 1.1246(3) 1.1355(3) 0.69569(17) 0.0309(7) Uani 1 1 d .
F1 F 0.7145(8) 1.4507(9) 0.6987(7) 0.078(4) Uani 1 1 d .
F2 F 0.5179(7) 1.5872(9) 0.6487(6) 0.079(4) Uani 1 1 d .
F3 F 0.5584(10) 1.4112(9) 0.6879(8) 0.088(4) Uani 1 1 d .
F4 F 0.6072(13) 1.4750(10) 0.6012(5) 0.093(5) Uani 1 1 d .
F5 F 0.6745(9) 1.6250(9) 0.6627(7) 0.078(4) Uani 1 1 d .
F6 F 0.6244(10) 1.5623(9) 0.7471(5) 0.077(4) Uani 1 1 d .
F11 F 1.0622(6) 1.2447(7) 0.7032(5) 0.047(2) Uani 1 1 d .
F12 F 1.0259(7) 1.0659(8) 0.6711(6) 0.068(3) Uani 1 1 d .
F13 F 1.1876(7) 1.0256(8) 0.6915(5) 0.057(3) Uani 1 1 d .
F14 F 1.1176(12) 1.1677(10) 0.6209(5) 0.084(4) Uani 1 1 d .
F15 F 1.1287(7) 1.1039(9) 0.7719(4) 0.056(3) Uani 1 1 d .
F16 F 1.2223(7) 1.2029(8) 0.7223(6) 0.065(3) Uani 1 1 d .
C1 C 0.6781(8) 1.1675(9) 0.4905(5) 0.019(2) Uani 1 1 d .
C2 C 0.6978(8) 1.2726(10) 0.5237(5) 0.023(2) Uani 1 1 d .
H2A H 0.6523 1.3330 0.5193 0.080 Uiso 1 1 d R
C3 C 0.7933(9) 1.2717(11) 0.5652(6) 0.031(3) Uani 1 1 d .
H3A H 0.8239 1.3313 0.5944 0.080 Uiso 1 1 d R
C4 C 0.8368(9) 1.1655(11) 0.5576(6) 0.029(2) Uani 1 1 d .
H4A H 0.9014 1.1417 0.5804 0.080 Uiso 1 1 d R
C5 C 0.7642(7) 1.1008(10) 0.5110(5) 0.021(2) Uani 1 1 d .
H5A H 0.7718 1.0261 0.4962 0.080 Uiso 1 1 d R
C6 C 0.6035(8) 1.0557(8) 0.6101(5) 0.0160(19) Uani 1 1 d .
C7 C 0.6143(8) 1.1631(10) 0.6434(5) 0.023(2) Uani 1 1 d .
H7A H 0.5655 1.2203 0.6357 0.080 Uiso 1 1 d R
C8 C 0.7106(9) 1.1725(11) 0.6866(5) 0.028(3) Uani 1 1 d .
H8A H 0.7373 1.2360 0.7137 0.080 Uiso 1 1 d R
C9 C 0.7594(9) 1.0688(11) 0.6818(5) 0.027(3) Uani 1 1 d .
H9A H 0.8253 1.0508 0.7050 0.080 Uiso 1 1 d R
C10 C 0.6923(7) 0.9974(9) 0.6339(5) 0.018(2) Uani 1 1 d .
H10A H 0.7060 0.9240 0.6200 0.080 Uiso 1 1 d R
C11 C 0.4401(8) 0.8006(9) 0.3780(5) 0.021(2) Uani 1 1 d .
C12 C 0.4478(8) 0.8918(10) 0.3356(5) 0.022(2) Uani 1 1 d .
H12A H 0.4986 0.8912 0.3134 0.080 Uiso 1 1 d R
C13 C 0.3899(8) 0.9880(10) 0.3316(5) 0.023(2) Uani 1 1 d .
H13A H 0.4022 1.0516 0.3068 0.080 Uiso 1 1 d R
C14 C 0.3238(9) 0.9985(10) 0.3705(6) 0.027(2) Uani 1 1 d .
C15 C 0.3218(8) 0.9119(9) 0.4152(5) 0.020(2) Uani 1 1 d .
H15A H 0.2871 0.9232 0.4483 0.080 Uiso 1 1 d R
C16 C 0.3774(8) 0.8134(9) 0.4189(5) 0.024(2) Uani 1 1 d .
H16A H 0.3802 0.7607 0.4543 0.080 Uiso 1 1 d R
C17 C 0.4963(9) 0.6955(11) 0.3767(6) 0.030(3) Uani 1 1 d .
H17A H 0.5607 0.7165 0.3760 0.080 Uiso 1 1 d R
C18 C 0.4513(12) 0.6330(13) 0.3121(7) 0.045(4) Uani 1 1 d .
H18A H 0.4460 0.6819 0.2745 0.080 Uiso 1 1 d R
H18B H 0.4909 0.5698 0.3084 0.080 Uiso 1 1 d R
H18C H 0.3879 0.6077 0.3125 0.080 Uiso 1 1 d R
C19 C 0.5057(11) 0.6183(12) 0.4379(8) 0.041(3) Uani 1 1 d .
H19A H 0.5348 0.6584 0.4786 0.080 Uiso 1 1 d R
H19B H 0.4423 0.5929 0.4386 0.080 Uiso 1 1 d R
H19C H 0.5454 0.5551 0.4345 0.080 Uiso 1 1 d R
C20 C 0.2485(9) 1.0925(11) 0.3556(6) 0.030(3) Uani 1 1 d .
H20A H 0.1919 1.0688 0.3216 0.080 Uiso 1 1 d R
H20B H 0.2308 1.1108 0.3959 0.080 Uiso 1 1 d R
H20C H 0.2758 1.1571 0.3402 0.080 Uiso 1 1 d R
C21 C 0.6187(8) 1.1145(10) 0.3511(5) 0.022(2) Uani 1 1 d .
H21A H 0.5640 1.1108 0.3121 0.080 Uiso 1 1 d R
C22 C 0.6789(9) 1.0086(12) 0.3504(6) 0.031(3) Uani 1 1 d .
H22A H 0.7014 1.0079 0.3108 0.080 Uiso 1 1 d R
H22B H 0.7335 1.0082 0.3894 0.080 Uiso 1 1 d R
H22C H 0.6397 0.9437 0.3508 0.080 Uiso 1 1 d R
C23 C 0.6782(10) 1.2156(11) 0.3422(6) 0.032(3) Uani 1 1 d .
H23A H 0.7017 1.2049 0.3035 0.080 Uiso 1 1 d R
H23B H 0.6384 1.2814 0.3363 0.080 Uiso 1 1 d R
H23C H 0.7321 1.2241 0.3813 0.080 Uiso 1 1 d R
C31 C 0.5056(8) 1.2654(9) 0.4091(5) 0.019(2) Uani 1 1 d .
H31A H 0.5554 1.3214 0.4162 0.080 Uiso 1 1 d R
C32 C 0.4495(9) 1.2876(11) 0.4613(6) 0.028(3) Uani 1 1 d .
H32A H 0.4173 1.3586 0.4522 0.080 Uiso 1 1 d R
H32B H 0.4023 1.2297 0.4587 0.080 Uiso 1 1 d R
H32C H 0.4936 1.2886 0.5055 0.080 Uiso 1 1 d R
C33 C 0.4406(9) 1.2829(10) 0.3387(6) 0.030(3) Uani 1 1 d .
H33A H 0.4117 1.3558 0.3355 0.080 Uiso 1 1 d R
H33B H 0.4785 1.2770 0.3070 0.080 Uiso 1 1 d R
H33C H 0.3905 1.2271 0.3288 0.080 Uiso 1 1 d R
C41 C 0.4012(7) 1.0921(9) 0.5816(5) 0.020(2) Uani 1 1 d .
H41A H 0.4182 1.1670 0.5726 0.080 Uiso 1 1 d R
C42 C 0.4036(9) 1.0887(10) 0.6566(5) 0.026(2) Uani 1 1 d .
H42A H 0.3560 1.1394 0.6646 0.080 Uiso 1 1 d R
H42B H 0.3896 1.0142 0.6685 0.080 Uiso 1 1 d R
H42C H 0.4668 1.1104 0.6833 0.080 Uiso 1 1 d R
C43 C 0.2949(8) 1.0739(11) 0.5403(6) 0.027(2) Uani 1 1 d .
H43A H 0.2533 1.1248 0.5552 0.080 Uiso 1 1 d R
H43B H 0.2899 1.0872 0.4937 0.080 Uiso 1 1 d R
H43C H 0.2758 0.9984 0.5460 0.080 Uiso 1 1 d R
C51 C 0.4853(8) 0.8585(8) 0.5989(5) 0.0171(19) Uani 1 1 d .
H51A H 0.5196 0.8071 0.5780 0.080 Uiso 1 1 d R
C52 C 0.3832(8) 0.8130(9) 0.5862(6) 0.024(2) Uani 1 1 d .
H52A H 0.3847 0.7422 0.6083 0.080 Uiso 1 1 d R
H52B H 0.3441 0.8645 0.6030 0.080 Uiso 1 1 d R
H52C H 0.3559 0.8035 0.5387 0.080 Uiso 1 1 d R
C53 C 0.5367(10) 0.8536(11) 0.6751(5) 0.033(3) Uani 1 1 d .
H53A H 0.5305 0.7800 0.6919 0.080 Uiso 1 1 d R
H53B H 0.6041 0.8712 0.6821 0.080 Uiso 1 1 d R
H53C H 0.5076 0.9071 0.6983 0.080 Uiso 1 1 d R
C101 C 1.1712(8) 0.4813(9) 0.4863(5) 0.019(2) Uani 1 1 d .
C102 C 1.1874(8) 0.3725(9) 0.5185(5) 0.022(2) Uani 1 1 d .
H10B H 1.1401 0.3143 0.5146 0.080 Uiso 1 1 d R
C103 C 1.2868(9) 0.3691(11) 0.5573(6) 0.029(3) Uani 1 1 d .
H10C H 1.3176 0.3083 0.5853 0.080 Uiso 1 1 d R
C104 C 1.3307(8) 0.4735(10) 0.5492(5) 0.025(2) Uani 1 1 d .
H10D H 1.3964 0.4948 0.5706 0.080 Uiso 1 1 d R
C105 C 1.2596(8) 0.5414(11) 0.5057(5) 0.024(2) Uani 1 1 d .
H10E H 1.2694 0.6162 0.4920 0.080 Uiso 1 1 d R
C106 C 1.1105(8) 0.5908(8) 0.6138(5) 0.0182(19) Uani 1 1 d .
C107 C 1.1220(8) 0.4810(10) 0.6444(5) 0.022(2) Uani 1 1 d .
H10F H 1.0721 0.4252 0.6381 0.080 Uiso 1 1 d R
C108 C 1.2189(9) 0.4683(10) 0.6849(5) 0.024(2) Uani 1 1 d .
H10G H 1.2460 0.4033 0.7103 0.080 Uiso 1 1 d R
C109 C 1.2699(9) 0.5692(11) 0.6787(5) 0.024(2) Uani 1 1 d .
H10H H 1.3374 0.5833 0.6992 0.080 Uiso 1 1 d R
C110 C 1.2036(8) 0.6441(10) 0.6351(5) 0.021(2) Uani 1 1 d .
H11A H 1.2191 0.7173 0.6221 0.080 Uiso 1 1 d R
C111 C 0.9534(8) 0.8696(10) 0.3939(5) 0.022(2) Uani 1 1 d .
C112 C 0.9516(8) 0.7836(9) 0.3458(5) 0.022(2) Uani 1 1 d .
H11B H 1.0008 0.7830 0.3222 0.080 Uiso 1 1 d R
C113 C 0.8902(8) 0.6919(10) 0.3404(5) 0.025(2) Uani 1 1 d .
H11C H 0.8974 0.6304 0.3123 0.080 Uiso 1 1 d R
C114 C 0.8247(9) 0.6819(11) 0.3806(6) 0.029(3) Uani 1 1 d .
C115 C 0.8312(8) 0.7635(10) 0.4305(6) 0.027(2) Uani 1 1 d U
H11D H 0.7980 0.7505 0.4643 0.080 Uiso 1 1 d R
C116 C 0.8936(8) 0.8552(9) 0.4374(6) 0.024(2) Uani 1 1 d .
H11E H 0.9019 0.9036 0.4756 0.080 Uiso 1 1 d R
C117 C 1.0155(8) 0.9721(10) 0.3948(6) 0.024(2) Uani 1 1 d .
H11F H 1.0783 0.9475 0.3925 0.080 Uiso 1 1 d R
C118 C 0.9715(11) 1.0439(11) 0.3325(7) 0.037(3) Uani 1 1 d .
H11G H 0.9625 0.9996 0.2926 0.080 Uiso 1 1 d R
H11H H 0.9101 1.0729 0.3349 0.080 Uiso 1 1 d R
H11I H 1.0146 1.1049 0.3312 0.080 Uiso 1 1 d R
C119 C 1.0299(11) 1.0428(11) 0.4572(7) 0.038(3) Uani 1 1 d .
H11J H 1.0573 0.9982 0.4963 0.080 Uiso 1 1 d R
H11K H 1.0729 1.1037 0.4556 0.080 Uiso 1 1 d R
H11L H 0.9683 1.0718 0.4593 0.080 Uiso 1 1 d R
C120 C 0.7424(9) 0.5991(13) 0.3658(7) 0.040(3) Uani 1 1 d .
H12B H 0.6877 0.6293 0.3326 0.080 Uiso 1 1 d R
H12C H 0.7626 0.5307 0.3493 0.080 Uiso 1 1 d R
H12D H 0.7244 0.5844 0.4064 0.080 Uiso 1 1 d R
C61 C 0.9876(8) 0.3960(10) 0.4090(5) 0.022(2) Uani 1 1 d .
H61A H 1.0336 0.3370 0.4107 0.080 Uiso 1 1 d R
C62 C 0.9379(9) 0.3709(11) 0.4642(6) 0.026(2) Uani 1 1 d .
H62A H 0.9022 0.3022 0.4542 0.080 Uiso 1 1 d R
H62B H 0.9862 0.3640 0.5065 0.080 Uiso 1 1 d R
H62C H 0.8944 0.4308 0.4666 0.080 Uiso 1 1 d R
C63 C 0.9156(10) 0.3897(11) 0.3390(6) 0.032(3) Uani 1 1 d .
H63A H 0.8818 0.3195 0.3340 0.080 Uiso 1 1 d R
H63B H 0.8699 0.4498 0.3342 0.080 Uiso 1 1 d R
H63C H 0.9497 0.3961 0.3052 0.080 Uiso 1 1 d R
C71 C 1.1029(8) 0.5378(9) 0.3485(5) 0.021(2) Uani 1 1 d .
H71A H 1.0472 0.5505 0.3111 0.080 Uiso 1 1 d R
C72 C 1.1734(9) 0.6361(11) 0.3508(5) 0.026(2) Uani 1 1 d .
H72A H 1.1934 0.6373 0.3102 0.080 Uiso 1 1 d R
H72B H 1.1419 0.7053 0.3554 0.080 Uiso 1 1 d R
H72C H 1.2292 0.6265 0.3885 0.080 Uiso 1 1 d R
C73 C 1.1506(9) 0.4291(10) 0.3345(5) 0.026(2) Uani 1 1 d .
H73A H 1.1717 0.4374 0.2945 0.080 Uiso 1 1 d R
H73B H 1.2055 0.4130 0.3718 0.080 Uiso 1 1 d R
H73C H 1.1048 0.3688 0.3286 0.080 Uiso 1 1 d R
C81 C 0.9084(8) 0.5622(8) 0.5882(5) 0.018(2) Uani 1 1 d .
H81A H 0.9256 0.4882 0.5776 0.080 Uiso 1 1 d R
C82 C 0.9135(9) 0.5580(10) 0.6629(6) 0.026(2) Uani 1 1 d .
H82A H 0.8648 0.5078 0.6698 0.080 Uiso 1 1 d R
H82B H 0.9765 0.5323 0.6878 0.080 Uiso 1 1 d R
H82C H 0.9024 0.6315 0.6779 0.080 Uiso 1 1 d R
C83 C 0.8034(8) 0.5775(10) 0.5471(5) 0.023(2) Uani 1 1 d .
H83A H 0.7626 0.5259 0.5623 0.080 Uiso 1 1 d R
H83B H 0.7831 0.6526 0.5523 0.080 Uiso 1 1 d R
H83C H 0.7985 0.5636 0.5006 0.080 Uiso 1 1 d R
C91 C 0.9983(8) 0.7905(9) 0.6115(5) 0.021(2) Uani 1 1 d .
H91A H 1.0319 0.8436 0.5912 0.080 Uiso 1 1 d R
C92 C 1.0522(9) 0.7913(10) 0.6873(5) 0.026(2) Uani 1 1 d .
H92A H 1.0476 0.8640 0.7058 0.080 Uiso 1 1 d R
H92B H 1.0230 0.7369 0.7099 0.080 Uiso 1 1 d R
H92C H 1.1192 0.7727 0.6932 0.080 Uiso 1 1 d R
C93 C 0.8973(9) 0.8397(11) 0.6037(6) 0.031(3) Uani 1 1 d .
H93A H 0.9027 0.9084 0.6285 0.080 Uiso 1 1 d R
H93B H 0.8668 0.8540 0.5571 0.080 Uiso 1 1 d R
H93C H 0.8590 0.7874 0.6206 0.080 Uiso 1 1 d R

loop_
_atom_site_aniso_label
_atom_site_aniso_U_11
_atom_site_aniso_U_22
_atom_site_aniso_U_33
_atom_site_aniso_U_23
_atom_site_aniso_U_13
_atom_site_aniso_U_12
Ru1 0.0119(3) 0.0148(3) 0.0134(3) -0.0006(3) -0.0025(3) -0.0004(4)
Ru2 0.0111(3) 0.0160(3) 0.0157(4) 0.0009(3) -0.0015(3) 0.0006(4)
Fe1 0.0151(7) 0.0189(7) 0.0170(6) -0.0002(6) -0.0036(5) -0.0034(6)
Fe2 0.0142(6) 0.0168(7) 0.0165(6) 0.0012(5) -0.0017(5) 0.0041(6)
Cl1 0.0175(11) 0.0197(12) 0.0216(11) -0.0013(9) -0.0018(9) 0.0041(10)
Cl2 0.0152(11) 0.0198(12) 0.0232(11) 0.0020(9) -0.0026(9) -0.0004(9)
P1 0.0133(11) 0.0178(12) 0.0145(10) 0.0016(9) -0.0005(9) -0.0001(10)
P2 0.0124(11) 0.0131(11) 0.0145(10) -0.0007(9) 0.0002(9) -0.0020(9)
P3 0.0282(16) 0.0288(16) 0.0400(17) -0.0025(14) 0.0051(14) 0.0013(14)
P4 0.0143(11) 0.0157(11) 0.0145(11) -0.0008(9) -0.0013(9) 0.0000(10)
P5 0.0107(11) 0.0161(12) 0.0171(11) -0.0005(9) -0.0008(9) 0.0009(10)
P6 0.0310(16) 0.0246(15) 0.0337(15) 0.0009(12) 0.0028(13) -0.0041(13)
F1 0.043(6) 0.052(6) 0.128(10) 0.008(7) 0.006(7) 0.024(5)
F2 0.033(5) 0.054(6) 0.117(9) -0.034(6) -0.035(6) 0.008(5)
F3 0.100(10) 0.036(5) 0.157(12) -0.022(7) 0.083(10) -0.016(6)
F4 0.146(14) 0.078(8) 0.050(6) -0.021(6) 0.017(8) 0.024(9)
F5 0.073(8) 0.039(6) 0.138(11) 0.006(6) 0.053(8) -0.004(6)
F6 0.113(10) 0.049(6) 0.058(6) -0.016(5) 0.002(7) 0.014(7)
F11 0.038(5) 0.028(4) 0.071(6) 0.009(4) 0.008(4) 0.008(4)
F12 0.041(5) 0.034(5) 0.098(8) 0.000(5) -0.031(5) -0.010(4)
F13 0.049(6) 0.034(5) 0.087(7) -0.009(5) 0.016(5) 0.005(4)
F14 0.145(13) 0.065(7) 0.045(5) 0.017(5) 0.032(7) 0.011(8)
F15 0.052(6) 0.073(7) 0.044(5) 0.019(5) 0.014(4) 0.015(5)
F16 0.037(5) 0.042(5) 0.114(9) -0.026(6) 0.022(6) -0.024(4)
C1 0.015(5) 0.016(5) 0.024(5) 0.006(4) 0.000(4) -0.001(4)
C2 0.021(5) 0.023(5) 0.020(5) -0.001(4) -0.001(4) -0.002(4)
C3 0.025(6) 0.032(6) 0.029(6) 0.007(5) -0.007(5) -0.016(5)
C4 0.019(5) 0.032(6) 0.030(6) 0.002(5) -0.003(5) 0.000(5)
C5 0.011(4) 0.030(6) 0.021(5) 0.007(4) 0.001(4) 0.001(4)
C6 0.021(5) 0.011(4) 0.014(4) 0.003(3) 0.002(4) 0.001(4)
C7 0.021(5) 0.028(6) 0.017(4) -0.006(4) 0.000(4) -0.001(5)
C8 0.022(5) 0.035(6) 0.016(5) -0.004(4) -0.011(4) -0.010(5)
C9 0.026(6) 0.038(7) 0.011(4) -0.003(4) -0.008(4) -0.017(5)
C10 0.014(4) 0.018(5) 0.017(4) 0.010(4) -0.006(4) 0.000(4)
C11 0.015(5) 0.013(4) 0.029(5) -0.009(4) -0.001(4) -0.007(4)
C12 0.023(5) 0.025(5) 0.016(4) -0.006(4) 0.003(4) 0.002(5)
C13 0.020(5) 0.022(5) 0.019(5) -0.002(4) -0.008(4) -0.004(4)
C14 0.020(5) 0.024(5) 0.024(5) -0.006(4) -0.015(4) 0.000(5)
C15 0.018(5) 0.019(5) 0.019(4) -0.010(4) -0.005(4) -0.006(4)
C16 0.024(5) 0.017(5) 0.025(5) -0.005(4) -0.003(4) -0.005(4)
C17 0.020(5) 0.032(6) 0.034(6) -0.018(5) -0.001(5) 0.002(5)
C18 0.052(9) 0.039(8) 0.040(7) -0.026(6) 0.007(7) -0.009(7)
C19 0.035(8) 0.033(7) 0.050(8) 0.013(6) 0.004(7) 0.007(6)
C20 0.016(5) 0.037(7) 0.032(6) -0.002(5) -0.002(5) 0.008(5)
C21 0.024(5) 0.026(5) 0.014(4) -0.001(4) 0.002(4) 0.002(5)
C22 0.024(6) 0.042(7) 0.030(6) -0.011(5) 0.013(5) -0.002(6)
C23 0.031(6) 0.038(7) 0.028(5) 0.004(5) 0.009(5) -0.010(6)
C31 0.022(5) 0.015(5) 0.017(4) -0.001(4) -0.002(4) -0.005(4)
C32 0.027(6) 0.027(6) 0.026(5) 0.004(5) 0.000(5) 0.006(5)
C33 0.028(6) 0.022(6) 0.033(6) 0.007(5) -0.005(5) 0.006(5)
C41 0.014(5) 0.023(5) 0.024(5) -0.006(4) 0.007(4) 0.002(4)
C42 0.023(5) 0.031(6) 0.025(5) -0.002(4) 0.009(4) 0.001(5)
C43 0.020(5) 0.026(6) 0.033(6) 0.000(5) 0.000(5) 0.005(5)
C51 0.023(5) 0.014(4) 0.012(4) -0.002(3) 0.001(4) 0.004(4)
C52 0.018(5) 0.017(5) 0.035(6) 0.004(4) 0.006(4) -0.004(4)
C53 0.040(7) 0.036(7) 0.013(4) 0.003(4) -0.008(5) -0.013(6)
C101 0.018(5) 0.020(5) 0.018(4) -0.004(4) 0.003(4) 0.001(4)
C102 0.024(5) 0.018(5) 0.021(5) -0.002(4) -0.001(4) 0.004(4)
C103 0.027(6) 0.028(6) 0.024(5) -0.003(5) -0.003(5) 0.011(5)
C104 0.016(5) 0.031(6) 0.024(5) -0.002(5) 0.001(4) 0.003(5)
C105 0.017(5) 0.036(6) 0.016(4) -0.006(4) -0.001(4) -0.004(5)
C106 0.018(5) 0.015(5) 0.022(4) -0.001(4) 0.005(4) -0.002(4)
C107 0.024(5) 0.025(5) 0.015(4) 0.007(4) 0.002(4) 0.009(5)
C108 0.029(6) 0.024(5) 0.017(4) 0.005(4) 0.005(4) 0.009(5)
C109 0.024(6) 0.030(6) 0.013(4) -0.001(4) -0.005(4) 0.004(5)
C110 0.017(5) 0.029(6) 0.015(4) -0.001(4) -0.002(4) 0.007(4)
C111 0.014(5) 0.026(5) 0.023(5) 0.008(4) 0.002(4) 0.005(4)
C112 0.023(5) 0.023(5) 0.019(4) 0.006(4) 0.001(4) 0.008(4)
C113 0.019(5) 0.031(6) 0.019(5) -0.002(4) -0.004(4) 0.004(5)
C114 0.017(5) 0.035(7) 0.028(5) 0.000(5) -0.003(4) 0.004(5)
C115 0.014(5) 0.025(6) 0.034(6) 0.007(5) -0.009(4) 0.012(4)
C116 0.015(5) 0.021(5) 0.033(6) 0.004(4) 0.002(4) 0.010(4)
C117 0.020(5) 0.022(5) 0.031(5) 0.003(4) 0.007(4) 0.002(4)
C118 0.039(7) 0.028(7) 0.040(7) 0.020(5) 0.006(6) -0.002(6)
C119 0.036(7) 0.032(7) 0.037(7) 0.003(5) -0.003(6) -0.005(6)
C120 0.020(6) 0.053(9) 0.040(7) -0.009(6) -0.003(5) -0.015(6)
C61 0.020(5) 0.023(5) 0.019(5) -0.001(4) 0.001(4) 0.000(4)
C62 0.025(6) 0.027(6) 0.028(5) -0.007(5) 0.009(5) -0.008(5)
C63 0.028(6) 0.030(6) 0.031(6) -0.013(5) -0.006(5) -0.007(5)
C71 0.020(5) 0.026(5) 0.017(4) -0.005(4) 0.005(4) -0.002(4)
C72 0.024(6) 0.034(6) 0.020(5) 0.000(5) 0.006(4) -0.003(5)
C73 0.033(6) 0.028(6) 0.014(4) -0.005(4) 0.004(4) -0.005(5)
C81 0.022(5) 0.010(4) 0.020(4) 0.002(4) 0.002(4) -0.004(4)
C82 0.024(5) 0.023(5) 0.030(6) -0.001(4) 0.002(5) -0.004(5)
C83 0.014(5) 0.025(6) 0.024(5) -0.003(4) -0.005(4) -0.008(4)
C91 0.024(5) 0.016(5) 0.018(4) -0.006(4) 0.000(4) -0.004(4)
C92 0.024(6) 0.026(6) 0.021(5) -0.010(4) -0.007(4) 0.005(5)
C93 0.023(6) 0.033(6) 0.033(6) -0.010(5) -0.001(5) 0.000(5)

loop_
_atom_type_symbol
_atom_type_description
_atom_type_scat_dispersion_real
_atom_type_scat_dispersion_imag
_atom_type_scat_source
C C 0.0033 0.0016 'International Tables Vol C Tables 4.2.6.8 and 6.1.1.4'
H H 0.0000 0.0000 'International Tables Vol C Tables 4.2.6.8 and 6.1.1.4'
F F 0.0171 0.0103 'International Tables Vol C Tables 4.2.6.8 and 6.1.1.4'
P P 0.1023 0.0942 'International Tables Vol C Tables 4.2.6.8 and 6.1.1.4'
Cl Cl 0.1484 0.1585 'International Tables Vol C Tables 4.2.6.8 and 6.1.1.4'
Fe Fe 0.3463 0.8444 'International Tables Vol C Tables 4.2.6.8 and 6.1.1.4'
Ru Ru -1.2594 0.8363 'International Tables Vol C Tables 4.2.6.8 and 6.1.1.4'

loop_
_geom_angle_atom_site_label_1
_geom_angle_atom_site_label_2
_geom_angle_atom_site_label_3
_geom_angle
C12 Ru1 C15 76.0(4)
C12 Ru1 C13 36.4(4)
C15 Ru1 C13 64.1(4)
C12 Ru1 C16 64.3(4)
C15 Ru1 C16 36.3(4)
C13 Ru1 C16 76.1(4)
C12 Ru1 C14 65.0(4)
C15 Ru1 C14 35.7(4)
C13 Ru1 C14 35.8(4)
C16 Ru1 C14 64.9(4)
C12 Ru1 C11 36.2(4)
C15 Ru1 C11 64.4(4)
C13 Ru1 C11 65.1(4)
C16 Ru1 C11 35.3(4)
C14 Ru1 C11 76.6(4)
C12 Ru1 Cl1 97.0(3)
C15 Ru1 Cl1 134.1(3)
C13 Ru1 Cl1 131.0(3)
C16 Ru1 Cl1 99.4(3)
C14 Ru1 Cl1 159.6(3)
C11 Ru1 Cl1 83.1(3)
C12 Ru1 P1 100.0(3)
C15 Ru1 P1 138.5(3)
C13 Ru1 P1 88.0(3)
C16 Ru1 P1 163.4(3)
C14 Ru1 P1 104.6(3)
C11 Ru1 P1 132.4(3)
Cl1 Ru1 P1 87.34(9)
C12 Ru1 P2 164.4(3)
C15 Ru1 P2 93.8(3)
C13 Ru1 P2 147.5(3)
C16 Ru1 P2 100.5(3)
C14 Ru1 P2 113.0(3)
C11 Ru1 P2 128.6(3)
Cl1 Ru1 P2 81.53(9)
P1 Ru1 P2 95.43(9)
C113 Ru2 C115 64.9(4)
C113 Ru2 C116 76.8(4)
C115 Ru2 C116 36.2(4)
C113 Ru2 C112 35.9(4)
C115 Ru2 C112 76.3(4)
C116 Ru2 C112 64.8(4)
C113 Ru2 C114 36.3(4)
C115 Ru2 C114 36.0(4)
C116 Ru2 C114 65.1(4)
C112 Ru2 C114 64.8(4)
C113 Ru2 C111 65.0(4)
C115 Ru2 C111 64.8(4)
C116 Ru2 C111 35.9(4)
C112 Ru2 C111 36.2(4)
C114 Ru2 C111 76.7(4)
C113 Ru2 Cl2 129.6(3)
C115 Ru2 Cl2 133.3(3)
C116 Ru2 Cl2 98.5(3)
C112 Ru2 Cl2 96.1(3)
C114 Ru2 Cl2 158.4(3)
C111 Ru2 Cl2 81.9(3)
C113 Ru2 P4 88.2(3)
C115 Ru2 P4 138.0(3)
C116 Ru2 P4 164.7(3)
C112 Ru2 P4 101.1(3)
C114 Ru2 P4 104.3(3)
C111 Ru2 P4 133.6(3)
Cl2 Ru2 P4 88.71(9)
C113 Ru2 P5 148.2(3)
C115 Ru2 P5 92.9(3)
C116 Ru2 P5 99.1(3)
C112 Ru2 P5 163.5(3)
C114 Ru2 P5 113.1(3)
C111 Ru2 P5 127.8(3)
Cl2 Ru2 P5 82.18(9)
P4 Ru2 P5 95.25(9)
C1 Fe1 C5 41.6(4)
C1 Fe1 C7 121.5(4)
C5 Fe1 C7 157.1(4)
C1 Fe1 C10 123.6(4)
C5 Fe1 C10 105.7(5)
C7 Fe1 C10 69.2(5)
C1 Fe1 C6 106.8(4)
C5 Fe1 C6 120.0(4)
C7 Fe1 C6 41.6(4)
C10 Fe1 C6 40.8(4)
C1 Fe1 C9 161.1(5)
C5 Fe1 C9 122.9(5)
C7 Fe1 C9 69.0(5)
C10 Fe1 C9 41.9(4)
C6 Fe1 C9 69.7(4)
C1 Fe1 C8 156.5(5)
C5 Fe1 C8 160.1(5)
C7 Fe1 C8 41.1(4)
C10 Fe1 C8 70.3(5)
C6 Fe1 C8 70.4(4)
C9 Fe1 C8 41.4(5)
C1 Fe1 C2 41.2(4)
C5 Fe1 C2 69.2(5)
C7 Fe1 C2 108.4(5)
C10 Fe1 C2 161.8(4)
C6 Fe1 C2 125.5(4)
C9 Fe1 C2 155.5(5)
C8 Fe1 C2 120.5(5)
C1 Fe1 C3 68.9(5)
C5 Fe1 C3 69.0(5)
C7 Fe1 C3 124.7(5)
C10 Fe1 C3 156.0(5)
C6 Fe1 C3 162.2(5)
C9 Fe1 C3 120.0(5)
C8 Fe1 C3 106.4(5)
C2 Fe1 C3 40.1(4)
C1 Fe1 C4 69.3(4)
C5 Fe1 C4 41.0(4)
C7 Fe1 C4 161.0(5)
C10 Fe1 C4 119.8(5)
C6 Fe1 C4 155.4(5)
C9 Fe1 C4 105.7(5)
C8 Fe1 C4 123.0(5)
C2 Fe1 C4 68.5(5)
C3 Fe1 C4 40.9(5)
C101 Fe2 C105 41.3(4)
C101 Fe2 C107 122.6(5)
C105 Fe2 C107 158.8(4)
C101 Fe2 C110 124.6(4)
C105 Fe2 C110 106.7(5)
C107 Fe2 C110 69.6(5)
C101 Fe2 C102 42.1(4)
C105 Fe2 C102 69.8(5)
C107 Fe2 C102 107.4(5)
C110 Fe2 C102 163.2(4)
C101 Fe2 C109 160.9(5)
C105 Fe2 C109 122.8(5)
C107 Fe2 C109 69.0(5)
C110 Fe2 C109 41.3(4)
C102 Fe2 C109 154.5(5)
C101 Fe2 C106 108.0(4)
C105 Fe2 C106 121.7(5)
C107 Fe2 C106 41.8(4)
C110 Fe2 C106 41.4(4)
C102 Fe2 C106 125.5(4)
C109 Fe2 C106 69.6(4)
C101 Fe2 C104 69.3(4)
C105 Fe2 C104 40.8(4)
C107 Fe2 C104 159.4(4)
C110 Fe2 C104 119.6(5)
C102 Fe2 C104 69.1(5)
C109 Fe2 C104 105.0(5)
C106 Fe2 C104 156.4(5)
C101 Fe2 C103 69.6(4)
C105 Fe2 C103 68.9(5)
C107 Fe2 C103 123.6(5)
C110 Fe2 C103 154.5(5)
C102 Fe2 C103 41.0(4)
C109 Fe2 C103 118.6(5)
C106 Fe2 C103 162.2(5)
C104 Fe2 C103 40.7(5)
C101 Fe2 C108 157.5(5)
C105 Fe2 C108 159.1(5)
C107 Fe2 C108 40.8(4)
C110 Fe2 C108 69.4(4)
C102 Fe2 C108 119.8(5)
C109 Fe2 C108 41.0(5)
C106 Fe2 C108 69.7(4)
C104 Fe2 C108 122.0(5)
C103 Fe2 C108 105.4(5)
C1 P1 C31 100.5(5)
C1 P1 C21 100.7(5)
C31 P1 C21 101.3(5)
C1 P1 Ru1 120.9(3)
C31 P1 Ru1 118.7(4)
C21 P1 Ru1 111.7(4)
C6 P2 C41 99.9(5)
C6 P2 C51 101.6(4)
C41 P2 C51 107.4(5)
C6 P2 Ru1 118.1(3)
C41 P2 Ru1 119.6(3)
C51 P2 Ru1 108.4(3)
F4 P3 F3 90.7(8)
F4 P3 F6 178.6(8)
F3 P3 F6 90.7(7)
F4 P3 F2 91.3(7)
F3 P3 F2 91.9(7)
F6 P3 F2 88.4(7)
F4 P3 F1 88.6(8)
F3 P3 F1 90.1(7)
F6 P3 F1 91.6(7)
F2 P3 F1 178.0(7)
F4 P3 F5 91.3(8)
F3 P3 F5 177.9(8)
F6 P3 F5 87.3(7)
F2 P3 F5 88.8(6)
F1 P3 F5 89.2(7)
C101 P4 C61 101.3(5)
C101 P4 C71 99.7(5)
C61 P4 C71 100.9(5)
C101 P4 Ru2 119.5(3)
C61 P4 Ru2 119.4(4)
C71 P4 Ru2 112.8(4)
C106 P5 C81 99.9(5)
C106 P5 C91 101.9(5)
C81 P5 C91 106.9(5)
C106 P5 Ru2 117.9(4)
C81 P5 Ru2 119.7(3)
C91 P5 Ru2 108.8(3)
F14 P6 F16 91.8(8)
F14 P6 F12 90.0(7)
F16 P6 F12 178.1(7)
F14 P6 F15 178.4(7)
F16 P6 F15 89.1(6)
F12 P6 F15 89.0(6)
F14 P6 F13 91.9(6)
F16 P6 F13 88.8(5)
F12 P6 F13 91.0(5)
F15 P6 F13 89.4(6)
F14 P6 F11 90.4(6)
F16 P6 F11 90.9(5)
F12 P6 F11 89.3(5)
F15 P6 F11 88.3(5)
F13 P6 F11 177.6(6)
C2 C1 C5 107.9(10)
C2 C1 P1 127.1(8)
C5 C1 P1 124.7(8)
C2 C1 Fe1 70.6(6)
C5 C1 Fe1 70.1(6)
P1 C1 Fe1 130.2(6)
C3 C2 C1 108.7(11)
C3 C2 Fe1 70.7(7)
C1 C2 Fe1 68.2(6)
C2 C3 C4 108.5(11)
C2 C3 Fe1 69.2(7)
C4 C3 Fe1 70.1(7)
C5 C4 C3 107.0(10)
C5 C4 Fe1 68.0(7)
C3 C4 Fe1 69.0(7)
C1 C5 C4 107.8(10)
C1 C5 Fe1 68.3(6)
C4 C5 Fe1 71.0(7)
C10 C6 C7 107.6(9)
C10 C6 P2 126.1(7)
C7 C6 P2 125.7(8)
C10 C6 Fe1 69.7(6)
C7 C6 Fe1 69.3(6)
P2 C6 Fe1 133.5(5)
C8 C7 C6 109.2(10)
C8 C7 Fe1 69.6(7)
C6 C7 Fe1 69.0(6)
C7 C8 C9 107.0(10)
C7 C8 Fe1 69.3(6)
C9 C8 Fe1 69.4(7)
C8 C9 C10 108.0(10)
C8 C9 Fe1 69.2(6)
C10 C9 Fe1 68.8(5)
C6 C10 C9 108.2(10)
C6 C10 Fe1 69.5(6)
C9 C10 Fe1 69.3(6)
C16 C11 C12 117.3(10)
C16 C11 C17 122.6(10)
C12 C11 C17 120.0(10)
C16 C11 Ru1 70.6(6)
C12 C11 Ru1 68.9(6)
C17 C11 Ru1 132.6(7)
C13 C12 C11 121.2(10)
C13 C12 Ru1 72.0(6)
C11 C12 Ru1 74.9(6)
C14 C13 C12 121.2(11)
C14 C13 Ru1 74.1(6)
C12 C13 Ru1 71.6(6)
C15 C14 C13 116.9(11)
C15 C14 C20 122.6(12)
C13 C14 C20 119.9(11)
C15 C14 Ru1 69.7(6)
C13 C14 Ru1 70.0(6)
C20 C14 Ru1 138.7(8)
C14 C15 C16 122.8(11)
C14 C15 Ru1 74.7(7)
C16 C15 Ru1 73.5(6)
C11 C16 C15 120.3(10)
C11 C16 Ru1 74.0(6)
C15 C16 Ru1 70.2(6)
C11 C17 C18 109.2(10)
C11 C17 C19 114.5(11)
C18 C17 C19 110.5(12)
C23 C21 C22 108.7(10)
C23 C21 P1 112.5(8)
C22 C21 P1 114.6(8)
C33 C31 C32 110.5(10)
C33 C31 P1 116.1(8)
C32 C31 P1 110.2(8)
C43 C41 C42 107.6(9)
C43 C41 P2 114.1(7)
C42 C41 P2 115.0(8)
C52 C51 C53 109.4(9)
C52 C51 P2 113.1(7)
C53 C51 P2 115.5(7)
C105 C101 C102 107.8(10)
C105 C101 P4 125.8(9)
C102 C101 P4 126.2(8)
C105 C101 Fe2 69.7(6)
C102 C101 Fe2 70.0(6)
P4 C101 Fe2 129.4(6)
C103 C102 C101 107.1(10)
C103 C102 Fe2 70.5(6)
C101 C102 Fe2 67.8(6)
C104 C103 C102 108.2(10)
C104 C103 Fe2 69.3(7)
C102 C103 Fe2 68.6(6)
C105 C104 C103 108.2(10)
C105 C104 Fe2 68.2(6)
C103 C104 Fe2 70.0(7)
C104 C105 C101 108.8(11)
C104 C105 Fe2 70.9(7)
C101 C105 Fe2 69.0(6)
C110 C106 C107 106.5(9)
C110 C106 P5 126.0(8)
C107 C106 P5 127.2(8)
C110 C106 Fe2 68.9(6)
C107 C106 Fe2 68.5(6)
P5 C106 Fe2 132.1(6)
C108 C107 C106 109.3(10)
C108 C107 Fe2 71.0(7)
C106 C107 Fe2 69.7(6)
C107 C108 C109 107.3(9)
C107 C108 Fe2 68.2(6)
C109 C108 Fe2 68.9(6)
C110 C109 C108 108.4(10)
C110 C109 Fe2 68.8(6)
C108 C109 Fe2 70.2(6)
C109 C110 C106 108.5(10)
C109 C110 Fe2 69.9(6)
C106 C110 Fe2 69.8(6)
C116 C111 C112 117.3(10)
C116 C111 C117 123.2(10)
C112 C111 C117 119.4(10)
C116 C111 Ru2 69.5(6)
C112 C111 Ru2 70.0(6)
C117 C111 Ru2 133.4(7)
C113 C112 C111 121.0(10)
C113 C112 Ru2 71.0(6)
C111 C112 Ru2 73.7(6)
C112 C113 C114 121.5(11)
C112 C113 Ru2 73.1(6)
C114 C113 Ru2 74.3(6)
C115 C114 C113 116.8(11)
C115 C114 C120 119.9(12)
C113 C114 C120 122.8(11)
C115 C114 Ru2 69.4(6)
C113 C114 Ru2 69.4(6)
C120 C114 Ru2 139.3(9)
C114 C115 C116 122.2(12)
C114 C115 Ru2 74.6(7)
C116 C115 Ru2 72.4(6)
C115 C116 C111 120.8(11)
C115 C116 Ru2 71.4(6)
C111 C116 Ru2 74.6(6)
C119 C117 C111 114.0(10)
C119 C117 C118 109.6(11)
C111 C117 C118 109.8(10)
C62 C61 C63 111.4(10)
C62 C61 P4 111.9(7)
C63 C61 P4 114.1(8)
C73 C71 C72 109.3(10)
C73 C71 P4 112.5(8)
C72 C71 P4 112.7(7)
C83 C81 C82 109.7(9)
C83 C81 P5 115.5(7)
C82 C81 P5 115.6(7)
C93 C91 C92 107.5(9)
C93 C91 P5 114.1(8)
C92 C91 P5 117.0(8)

loop_
_geom_bond_atom_site_label_1
_geom_bond_atom_site_label_2
_geom_bond_distance
Ru1 C12 2.250(10)
Ru1 C15 2.243(11)
Ru1 C13 2.254(10)
Ru1 C16 2.285(11)
Ru1 C14 2.307(11)
Ru1 C11 2.328(10)
Ru1 Cl1 2.395(3)
Ru1 P1 2.397(3)
Ru1 P2 2.438(3)
Ru2 C113 2.244(10)
Ru2 C115 2.240(11)
Ru2 C116 2.253(11)
Ru2 C112 2.270(10)
Ru2 C114 2.307(12)
Ru2 C111 2.319(11)
Ru2 Cl2 2.387(3)
Ru2 P4 2.398(3)
Ru2 P5 2.445(3)
Fe1 C1 2.006(10)
Fe1 C5 2.031(11)
Fe1 C7 2.034(12)
Fe1 C10 2.033(10)
Fe1 C6 2.030(11)
Fe1 C9 2.039(11)
Fe1 C8 2.037(11)
Fe1 C2 2.036(11)
Fe1 C3 2.057(12)
Fe1 C4 2.071(13)
Fe2 C101 2.004(10)
Fe2 C105 2.014(11)
Fe2 C107 2.020(11)
Fe2 C110 2.024(11)
Fe2 C102 2.034(11)
Fe2 C109 2.040(11)
Fe2 C106 2.037(11)
Fe2 C104 2.050(12)
Fe2 C103 2.060(12)
Fe2 C108 2.057(10)
P1 C1 1.824(11)
P1 C31 1.868(11)
P1 C21 1.876(11)
P2 C6 1.826(11)
P2 C41 1.868(10)
P2 C51 1.885(10)
P3 F4 1.562(11)
P3 F3 1.573(12)
P3 F6 1.579(11)
P3 F2 1.590(10)
P3 F1 1.586(11)
P3 F5 1.596(11)
P4 C101 1.839(11)
P4 C61 1.869(12)
P4 C71 1.869(10)
P5 C106 1.823(11)
P5 C81 1.860(11)
P5 C91 1.877(11)
P6 F14 1.572(10)
P6 F16 1.579(10)
P6 F12 1.600(10)
P6 F15 1.608(9)
P6 F13 1.610(10)
P6 F11 1.613(9)
C1 C2 1.423(15)
C1 C5 1.433(14)
C2 C3 1.404(15)
C3 C4 1.442(19)
C4 C5 1.437(16)
C6 C10 1.416(14)
C6 C7 1.445(14)
C7 C8 1.430(15)
C8 C9 1.440(19)
C9 C10 1.455(14)
C11 C16 1.400(16)
C11 C12 1.423(16)
C11 C17 1.497(16)
C12 C13 1.408(16)
C13 C14 1.404(18)
C14 C15 1.395(16)
C14 C20 1.530(16)
C15 C16 1.412(15)
C17 C18 1.515(15)
C17 C19 1.544(19)
C21 C23 1.519(16)
C21 C22 1.534(17)
C31 C33 1.517(14)
C31 C32 1.534(16)
C41 C43 1.546(15)
C41 C42 1.543(14)
C51 C52 1.516(15)
C51 C53 1.549(13)
C101 C105 1.416(15)
C101 C102 1.452(15)
C102 C103 1.433(16)
C103 C104 1.428(18)
C104 C105 1.417(15)
C106 C110 1.435(15)
C106 C107 1.447(15)
C107 C108 1.421(16)
C108 C109 1.433(17)
C109 C110 1.433(15)
C111 C116 1.412(15)
C111 C112 1.427(16)
C111 C117 1.512(16)
C112 C113 1.392(17)
C113 C114 1.419(17)
C114 C115 1.405(17)
C114 C120 1.507(17)
C115 C116 1.397(17)
C117 C119 1.511(17)
C117 C118 1.535(16)
C61 C62 1.530(15)
C61 C63 1.535(15)
C71 C73 1.532(16)
C71 C72 1.542(16)
C81 C83 1.525(14)
C81 C82 1.528(14)
C91 C93 1.529(16)
C91 C92 1.549(14)
